data_7108253
loop_
_publ_author_name
'Vikas Sikervar'
'James C. Fleet'
'Philip Fuchs'

_publ_section_title
;
 A general approach to the synthesis of enantiopure 19-nor-Vitamin D3 and
 its C-2 phosphate analogs prepared from cyclohexadienyl sulfone
;
_journal_name_full Chem.Commun.
_journal_page_first 9077
_journal_paper_doi 10.1039/c2cc33054g
_journal_volume 48
_journal_year 2012
_chemical_absolute_configuration ad
_chemical_formula_moiety 'C24 H38 O6 S1 Si1'
_chemical_formula_sum 'C24 H38 O6 S Si'
_chemical_formula_weight 482.72
_space_group_IT_number 4
_symmetry_cell_setting monoclinic
_symmetry_space_group_name_Hall 'P 2yb'
_symmetry_space_group_name_H-M 'P 1 21 1'
_atom_type_scat_source 'International Tables for Crystallography (Vol C)'
_cell_angle_alpha 90.00
_cell_angle_beta 92.199(9)
_cell_angle_gamma 90.00
_cell_formula_units_Z 2
_cell_length_a 12.3827(5)
_cell_length_b 6.2563(3)
_cell_length_c 16.7955(12)
_cell_measurement_reflns_used 4246
_cell_measurement_temperature 150.0(2)
_cell_measurement_theta_max 66
_cell_measurement_theta_min 2
_cell_volume 1300.19(12)
_computing_cell_refinement 'DENZO/SCALEPACK (Otwinowski & Minor, 1996)'
_computing_data_collection 'CrystalClear(Rigaku, 2001)'
_computing_data_reduction 'DENZO/SCALEPACK (Otwinowski & Minor, 1996)'
_computing_molecular_graphics
;
ORTEP (Johnson, 1976)
PLATON (Spek, 2003)
;
_computing_publication_material 'SHELX97(Sheldrick, 2008) and local programs'
_computing_structure_refinement 'SHELX97 (Sheldrick, 2008)'
_computing_structure_solution
;
Direct methods (SIR2004, Burla et al., 2005)
;
_diffrn_ambient_temperature 150.0(2)
_diffrn_measured_fraction_theta_full 0.9660
_diffrn_measured_fraction_theta_max 0.9660
_diffrn_measurement_details
;
Data were collected on a Rigaku Rapid which has a quarter
chi circle and a 200 degree curved image plate at a fixed
distance of 127.4mm. Strategy was optimized using the
CrystalClear software. The completeness is the best
that can be obtained with this geometry. The missing data are not cusp
data but mostly high angle data.
Also the use of HKL2000/SCALEPACK lowers the number
of observed data as inconsistent equivalents are removed
from the data set and not included in the collected total
;
_diffrn_measurement_device_type Rigaku_Rapid_II
_diffrn_measurement_method \w
_diffrn_radiation_monochromator 'confocal optics'
_diffrn_radiation_type CU-K\a
_diffrn_radiation_wavelength 1.54184
_diffrn_reflns_av_R_equivalents 0.0890
_diffrn_reflns_av_sigmaI/netI 0.0345
_diffrn_reflns_limit_h_max 14
_diffrn_reflns_limit_h_min -14
_diffrn_reflns_limit_k_max 7
_diffrn_reflns_limit_k_min -7
_diffrn_reflns_limit_l_max 19
_diffrn_reflns_limit_l_min -19
_diffrn_reflns_number 13412
_diffrn_reflns_theta_full 60.0
_diffrn_reflns_theta_max 66.58
_diffrn_reflns_theta_min 2.63
_diffrn_standards_number 0
_exptl_absorpt_coefficient_mu 1.812
_exptl_absorpt_correction_T_max 0.9644
_exptl_absorpt_correction_T_min 0.6903
_exptl_absorpt_correction_type multi-scan
_exptl_absorpt_process_details 'SCALEPACK (Otwinowski & Minor, 1997)'
_exptl_crystal_colour colorless
_exptl_crystal_density_diffrn 1.233
_exptl_crystal_density_method 'not measured'
_exptl_crystal_description needle
_exptl_crystal_F_000 520
_exptl_crystal_size_max 0.20
_exptl_crystal_size_mid 0.12
_exptl_crystal_size_min 0.02
_refine_diff_density_max 0.45
_refine_diff_density_min -0.37
_refine_ls_abs_structure_details 'Flack H. D. (1983), Acta Cryst. A39, 876-881'
_refine_ls_abs_structure_Flack 0.01(4)
_refine_ls_d_res_high 0.89
_refine_ls_extinction_coef 0.50E-03
_refine_ls_extinction_method 'SHELXL97 (Sheldrick 2008)'
_refine_ls_goodness_of_fit_ref 1.093
_refine_ls_hydrogen_treatment constr
_refine_ls_matrix_type full
_refine_ls_number_parameters 298
_refine_ls_number_reflns 3639
_refine_ls_number_restraints 1
_refine_ls_R_factor_all 0.073
_refine_ls_R_factor_gt 0.068
_refine_ls_shift/su_max 0.000
_refine_ls_structure_factor_coef Fsqd
_refine_ls_weighting_details 'w=1/[\s^2^(Fo^2^)+(0.0974P)^2^+1.3724P] where P=(Fo^2^+2Fc^2^)/3'
_refine_ls_weighting_scheme calc
_refine_ls_wR_factor_gt 0.173
_refine_ls_wR_factor_ref 0.178
_reflns_Friedel_coverage 1.0000
_reflns_number_gt 3362
_reflns_number_total 3639
_reflns_threshold_expression >2.0\s(I)
_cod_data_source_file c2cc33054g.txt
_cod_data_source_block BOC
_cod_depositor_comments
;
The following automatic conversions were performed:

'_refine_ls_weighting_scheme' value 'calc ' changed to 'calc'
according to the built-in table from CIF Core dictionary named
'cif_core.dic' version 2.4.1 from 2010-06-29.

Automatic conversion script
Id: cif_fix_values 1715 2011-07-08 13:25:40Z adriana 

The following automatic conversions were performed:

data name '_iucr_refine_instruction_details' was replaced with
'_iucr_refine_instructions_details' as specified in the replacement
file 'data/replacement-values/replacement_tags.lst'.

Automatic conversion script
Id: cif_correct_tags 9268 2022-04-12 08:56:07Z antanas 
;
_cod_original_formula_sum 'C24 H38 O6 S1 Si1'
_cod_database_code 7108253

loop_
_symmetry_equiv_pos_as_xyz
'x, y, z'
'-x, y+1/2, -z'

loop_
_atom_site_label
_atom_site_fract_x
_atom_site_fract_y
_atom_site_fract_z
_atom_site_U_iso_or_equiv
_atom_site_adp_type
_atom_site_occupancy
_atom_site_symmetry_multiplicity
_atom_site_calc_flag
_atom_site_refinement_flags
S1 0.71278(10) -0.1603(2) 0.08658(8) 0.0518(4) Uani 1 1 d .
Si1 1.05028(12) 0.4682(2) 0.28718(9) 0.0511(4) Uani 1 1 d .
O1 0.6237(3) -0.1445(8) 0.1377(2) 0.0656(11) Uani 1 1 d .
O2 0.7891(3) -0.3307(6) 0.0987(2) 0.0635(11) Uani 1 1 d .
O3 1.0080(3) 0.2490(6) 0.2411(2) 0.0525(9) Uani 1 1 d .
O4 0.7255(3) 0.2876(6) 0.2412(2) 0.0515(9) Uani 1 1 d .
O5 0.6214(3) 0.5137(6) 0.2961(2) 0.0546(9) Uani 1 1 d .
O6 0.7079(3) 0.2681(7) 0.3741(2) 0.0638(11) Uani 1 1 d .
C1 0.7872(4) 0.0901(9) 0.0929(3) 0.0474(12) Uani 1 1 d .
C2 0.8566(4) 0.0845(8) 0.1711(3) 0.0454(11) Uani 1 1 d .
C3 0.9465(4) 0.2501(9) 0.1674(3) 0.0477(12) Uani 1 1 d .
C4 1.1332(4) 0.3704(11) 0.3767(3) 0.0544(13) Uani 1 1 d .
C5 1.1826(5) 0.5653(11) 0.4201(4) 0.0646(16) Uani 1 1 d .
C6 1.2233(5) 0.2250(11) 0.3486(4) 0.0662(16) Uani 1 1 d .
C7 1.0619(5) 0.2469(12) 0.4325(4) 0.0710(17) Uani 1 1 d .
C8 1.1326(5) 0.6330(11) 0.2185(4) 0.0694(17) Uani 1 1 d .
C9 0.9320(5) 0.6294(11) 0.3171(4) 0.0648(15) Uani 1 1 d .
C10 1.0193(4) 0.1965(9) 0.0994(3) 0.0531(13) Uani 1 1 d .
C11 0.9558(4) 0.1661(8) 0.0231(3) 0.0511(13) Uani 1 1 d .
C12 0.8516(4) 0.1229(9) 0.0202(3) 0.0499(12) Uani 1 1 d .
C13 0.7923(4) 0.0987(10) 0.2460(3) 0.0501(12) Uani 1 1 d .
C14 0.6867(4) 0.3503(10) 0.3108(3) 0.0511(12) Uani 1 1 d .
C15 0.5691(4) 0.6238(10) 0.3629(3) 0.0573(14) Uani 1 1 d .
C16 0.4991(5) 0.4683(13) 0.4074(4) 0.0714(17) Uani 1 1 d .
C17 0.5016(5) 0.7910(12) 0.3200(4) 0.0734(19) Uani 1 1 d .
C18 0.6555(5) 0.7263(11) 0.4160(4) 0.0660(16) Uani 1 1 d .
C19 0.6594(4) -0.1845(9) -0.0123(3) 0.0487(12) Uani 1 1 d .
C20 0.5779(5) -0.0492(10) -0.0404(3) 0.0577(14) Uani 1 1 d .
C21 0.5323(5) -0.0757(10) -0.1156(4) 0.0612(16) Uani 1 1 d .
C22 0.5657(5) -0.2466(11) -0.1615(4) 0.0674(16) Uani 1 1 d .
C23 0.6471(5) -0.3803(11) -0.1335(4) 0.0637(15) Uani 1 1 d .
C24 0.6933(4) -0.3510(10) -0.0591(4) 0.0564(14) Uani 1 1 d .
H1 0.7340 0.2098 0.0962 0.057 Uiso 1 1 calc R
H2 0.8929 -0.0582 0.1727 0.054 Uiso 1 1 calc R
H3 0.9141 0.3949 0.1584 0.057 Uiso 1 1 calc R
H11 0.9920 0.1782 -0.0255 0.061 Uiso 1 1 calc R
H12 0.8155 0.1121 -0.0306 0.060 Uiso 1 1 calc R
H20 0.5533 0.0627 -0.0074 0.069 Uiso 1 1 calc R
H21 0.4789 0.0210 -0.1359 0.073 Uiso 1 1 calc R
H22 0.5322 -0.2714 -0.2125 0.081 Uiso 1 1 calc R
H23 0.6712 -0.4934 -0.1661 0.076 Uiso 1 1 calc R
H24 0.7486 -0.4448 -0.0397 0.068 Uiso 1 1 calc R
H5A 1.2178 0.5195 0.4705 0.097 Uiso 1 1 calc R
H5B 1.1254 0.6684 0.4309 0.097 Uiso 1 1 calc R
H5C 1.2361 0.6324 0.3866 0.097 Uiso 1 1 calc R
H6A 1.2672 0.1756 0.3948 0.099 Uiso 1 1 calc R
H6B 1.2689 0.3046 0.3126 0.099 Uiso 1 1 calc R
H6C 1.1914 0.1015 0.3205 0.099 Uiso 1 1 calc R
H7A 1.0261 0.1296 0.4032 0.106 Uiso 1 1 calc R
H7B 1.0073 0.3430 0.4534 0.106 Uiso 1 1 calc R
H7C 1.1065 0.1886 0.4768 0.106 Uiso 1 1 calc R
H8A 1.1972 0.5527 0.2045 0.104 Uiso 1 1 calc R
H8B 1.1544 0.7663 0.2452 0.104 Uiso 1 1 calc R
H8C 1.0893 0.6659 0.1700 0.104 Uiso 1 1 calc R
H9A 0.8795 0.6397 0.2721 0.097 Uiso 1 1 calc R
H9B 0.9562 0.7730 0.3327 0.097 Uiso 1 1 calc R
H9C 0.8981 0.5602 0.3621 0.097 Uiso 1 1 calc R
H10A 1.0721 0.3136 0.0930 0.064 Uiso 1 1 calc R
H10B 1.0601 0.0642 0.1124 0.064 Uiso 1 1 calc R
H13A 0.7465 -0.0300 0.2509 0.060 Uiso 1 1 calc R
H13B 0.8420 0.1066 0.2935 0.060 Uiso 1 1 calc R
H16A 0.4534 0.3876 0.3691 0.107 Uiso 1 1 calc R
H16B 0.4533 0.5478 0.4434 0.107 Uiso 1 1 calc R
H16C 0.5454 0.3692 0.4383 0.107 Uiso 1 1 calc R
H17A 0.5486 0.8854 0.2902 0.110 Uiso 1 1 calc R
H17B 0.4627 0.8753 0.3589 0.110 Uiso 1 1 calc R
H17C 0.4496 0.7213 0.2830 0.110 Uiso 1 1 calc R
H18A 0.7003 0.6148 0.4416 0.099 Uiso 1 1 calc R
H18B 0.6215 0.8121 0.4570 0.099 Uiso 1 1 calc R
H18C 0.7008 0.8185 0.3840 0.099 Uiso 1 1 calc R

loop_
_atom_site_aniso_label
_atom_site_aniso_U_11
_atom_site_aniso_U_22
_atom_site_aniso_U_33
_atom_site_aniso_U_12
_atom_site_aniso_U_13
_atom_site_aniso_U_23
S1 0.0436(7) 0.0536(8) 0.0580(7) -0.0049(6) -0.0006(6) 0.0032(6)
Si1 0.0432(8) 0.0534(9) 0.0564(8) -0.0012(7) -0.0026(6) 0.0015(7)
O1 0.052(2) 0.078(3) 0.067(2) -0.021(2) 0.0076(18) -0.002(2)
O2 0.061(2) 0.055(2) 0.073(2) -0.007(2) -0.018(2) 0.0043(19)
O3 0.042(2) 0.058(2) 0.057(2) 0.0020(17) -0.0015(16) 0.0063(18)
O4 0.044(2) 0.060(2) 0.0509(19) 0.0080(17) 0.0033(16) -0.0013(16)
O5 0.048(2) 0.063(2) 0.053(2) 0.0103(18) 0.0023(16) -0.0037(18)
O6 0.067(3) 0.070(3) 0.056(2) 0.012(2) 0.0106(19) 0.008(2)
C1 0.043(3) 0.044(3) 0.055(3) 0.002(2) -0.001(2) 0.001(2)
C2 0.041(3) 0.041(3) 0.053(3) 0.003(2) 0.003(2) -0.002(2)
C3 0.041(3) 0.049(3) 0.052(3) 0.004(2) -0.004(2) 0.004(2)
C4 0.045(3) 0.066(4) 0.053(3) -0.001(3) -0.002(2) 0.000(3)
C5 0.051(3) 0.072(4) 0.070(4) 0.006(3) -0.010(3) -0.003(3)
C6 0.056(3) 0.074(4) 0.067(4) 0.006(3) -0.007(3) -0.009(3)
C7 0.065(4) 0.083(4) 0.064(4) -0.003(3) 0.001(3) 0.007(3)
C8 0.074(4) 0.068(4) 0.067(4) -0.017(3) 0.007(3) 0.000(3)
C9 0.059(4) 0.060(4) 0.074(4) 0.004(3) -0.012(3) -0.003(3)
C10 0.043(3) 0.047(3) 0.070(3) -0.001(2) 0.006(2) 0.005(3)
C11 0.051(3) 0.047(3) 0.056(3) -0.001(3) 0.006(2) -0.001(2)
C12 0.045(3) 0.048(3) 0.057(3) -0.002(3) 0.002(2) 0.001(3)
C13 0.040(3) 0.056(3) 0.054(3) 0.002(3) -0.003(2) 0.001(3)
C14 0.038(3) 0.060(3) 0.054(3) -0.009(3) -0.001(2) -0.002(3)
C15 0.046(3) 0.065(4) 0.062(3) 0.003(3) 0.010(3) -0.007(3)
C16 0.049(3) 0.081(4) 0.086(4) -0.004(3) 0.022(3) -0.002(4)
C17 0.067(4) 0.085(5) 0.069(4) 0.018(4) 0.010(3) -0.003(3)
C18 0.061(4) 0.067(4) 0.070(4) -0.001(3) 0.014(3) -0.011(3)
C19 0.040(3) 0.046(3) 0.060(3) 0.000(2) 0.007(2) 0.004(3)
C20 0.051(3) 0.052(3) 0.070(3) 0.004(3) 0.001(3) -0.005(3)
C21 0.044(3) 0.067(4) 0.073(4) 0.011(3) -0.007(3) 0.004(3)
C22 0.058(4) 0.076(4) 0.068(4) 0.002(3) -0.004(3) -0.003(3)
C23 0.063(4) 0.063(4) 0.066(3) 0.000(3) 0.002(3) -0.009(3)
C24 0.038(3) 0.056(4) 0.075(4) 0.001(3) 0.005(3) -0.002(3)

loop_
_atom_type_symbol
_atom_type_radius_bond
S 1.02
Si 1.11
O 0.73
C 0.77
H 0.32

loop_
_geom_angle_atom_site_label_1
_geom_angle_atom_site_label_2
_geom_angle_atom_site_label_3
_geom_angle
O1 S1 O2 119.1(3)
O1 S1 C19 107.5(2)
O2 S1 C19 106.9(2)
O1 S1 C1 107.9(3)
O2 S1 C1 107.6(2)
C19 S1 C1 107.4(2)
O3 Si1 C9 109.7(2)
O3 Si1 C8 109.8(3)
C9 Si1 C8 108.7(3)
O3 Si1 C4 104.9(2)
C9 Si1 C4 111.7(3)
C8 Si1 C4 112.0(3)
C3 O3 Si1 123.5(3)
C14 O5 C15 119.9(4)
C14 O4 C13 114.5(4)
O6 C14 O5 127.5(5)
O6 C14 O4 125.0(5)
O5 C14 O4 107.5(4)
C13 C2 C3 113.7(4)
C13 C2 C1 114.4(4)
C3 C2 C1 109.5(4)
C13 C2 H2 106.20
C3 C2 H2 106.20
C1 C2 H2 106.20
C11 C10 C3 111.5(4)
C11 C10 H10A 109.30
C3 C10 H10A 109.30
C11 C10 H10B 109.30
C3 C10 H10B 109.30
H10A C10 H10B 108.00
O3 C3 C10 109.8(4)
O3 C3 C2 109.1(4)
C10 C3 C2 109.6(4)
O3 C3 H3 109.40
C10 C3 H3 109.40
C2 C3 H3 109.40
C21 C20 C19 120.5(5)
C21 C20 H20 119.70
C19 C20 H20 119.70
C24 C19 C20 120.0(5)
C24 C19 S1 119.2(4)
C20 C19 S1 120.6(4)
O4 C13 C2 108.6(4)
O4 C13 H13A 110.00
C2 C13 H13A 110.00
O4 C13 H13B 110.00
C2 C13 H13B 110.00
H13A C13 H13B 108.30
C15 C16 H16A 109.50
C15 C16 H16B 109.50
H16A C16 H16B 109.50
C15 C16 H16C 109.50
H16A C16 H16C 109.50
H16B C16 H16C 109.50
C24 C23 C22 120.3(6)
C24 C23 H23 119.80
C22 C23 H23 119.80
C23 C24 C19 119.8(6)
C23 C24 H24 120.10
C19 C24 H24 120.10
C7 C4 C6 109.6(6)
C7 C4 C5 109.9(5)
C6 C4 C5 109.7(5)
C7 C4 Si1 110.1(4)
C6 C4 Si1 109.2(4)
C5 C4 Si1 108.3(4)
C12 C11 C10 122.8(5)
C12 C11 H11 118.60
C10 C11 H11 118.60
C11 C12 C1 123.3(5)
C11 C12 H12 118.30
C1 C12 H12 118.30
O5 C15 C17 102.2(4)
O5 C15 C18 108.9(4)
C17 C15 C18 110.8(6)
O5 C15 C16 110.4(5)
C17 C15 C16 111.3(5)
C18 C15 C16 112.7(5)
C23 C22 C21 120.5(6)
C23 C22 H22 119.70
C21 C22 H22 119.70
C20 C21 C22 118.8(5)
C20 C21 H21 120.60
C22 C21 H21 120.60
C12 C1 C2 113.6(4)
C12 C1 S1 110.8(4)
C2 C1 S1 107.1(4)
C12 C1 H1 108.40
C2 C1 H1 108.40
S1 C1 H1 108.40
C4 C5 H5A 109.50
C4 C5 H5B 109.50
H5A C5 H5B 109.50
C4 C5 H5C 109.50
H5A C5 H5C 109.50
H5B C5 H5C 109.50
C15 C17 H17A 109.50
C15 C17 H17B 109.50
H17A C17 H17B 109.50
C15 C17 H17C 109.50
H17A C17 H17C 109.50
H17B C17 H17C 109.50
C15 C18 H18A 109.50
C15 C18 H18B 109.50
H18A C18 H18B 109.50
C15 C18 H18C 109.50
H18A C18 H18C 109.50
H18B C18 H18C 109.50
C4 C6 H6A 109.50
C4 C6 H6B 109.50
H6A C6 H6B 109.50
C4 C6 H6C 109.50
H6A C6 H6C 109.50
H6B C6 H6C 109.50
C4 C7 H7A 109.50
C4 C7 H7B 109.50
H7A C7 H7B 109.50
C4 C7 H7C 109.50
H7A C7 H7C 109.50
H7B C7 H7C 109.50
Si1 C8 H8A 109.50
Si1 C8 H8B 109.50
H8A C8 H8B 109.50
Si1 C8 H8C 109.50
H8A C8 H8C 109.50
H8B C8 H8C 109.50
Si1 C9 H9A 109.50
Si1 C9 H9B 109.50
H9A C9 H9B 109.50
Si1 C9 H9C 109.50
H9A C9 H9C 109.50
H9B C9 H9C 109.50

loop_
_geom_bond_atom_site_label_1
_geom_bond_atom_site_label_2
_geom_bond_distance
S1 O1 1.427(4)
S1 O2 1.434(4)
S1 C19 1.769(5)
S1 C1 1.818(6)
Si1 O3 1.650(4)
Si1 C9 1.863(6)
Si1 C8 1.877(6)
Si1 C4 1.890(6)
O3 C3 1.428(6)
O5 C14 1.321(7)
O5 C15 1.486(6)
O4 C14 1.340(6)
O4 C13 1.444(7)
O6 C14 1.200(6)
C2 C13 1.517(7)
C2 C3 1.524(7)
C2 C1 1.542(7)
C2 H2 1.0000
C10 C11 1.489(8)
C10 C3 1.519(7)
C10 H10A 0.9900
C10 H10B 0.9900
C3 H3 1.0000
C20 C21 1.373(8)
C20 C19 1.386(8)
C20 H20 0.9500
C19 C24 1.381(8)
C13 H13A 0.9900
C13 H13B 0.9900
C16 C15 1.518(9)
C16 H16A 0.9800
C16 H16B 0.9800
C16 H16C 0.9800
C23 C24 1.366(8)
C23 C22 1.378(9)
C23 H23 0.9500
C24 H24 0.9500
C4 C7 1.523(8)
C4 C6 1.527(8)
C4 C5 1.535(8)
C11 C12 1.317(7)
C11 H11 0.9500
C12 C1 1.498(7)
C12 H12 0.9500
C15 C17 1.505(9)
C15 C18 1.510(8)
C22 C21 1.390(9)
C22 H22 0.9500
C21 H21 0.9500
C1 H1 1.0000
C5 H5A 0.9800
C5 H5B 0.9800
C5 H5C 0.9800
C17 H17A 0.9800
C17 H17B 0.9800
C17 H17C 0.9800
C18 H18A 0.9800
C18 H18B 0.9800
C18 H18C 0.9800
C6 H6A 0.9800
C6 H6B 0.9800
C6 H6C 0.9800
C7 H7A 0.9800
C7 H7B 0.9800
C7 H7C 0.9800
C8 H8A 0.9800
C8 H8B 0.9800
C8 H8C 0.9800
C9 H9A 0.9800
C9 H9B 0.9800
C9 H9C 0.9800

loop_
_geom_torsion_atom_site_label_1
_geom_torsion_atom_site_label_2
_geom_torsion_atom_site_label_3
_geom_torsion_atom_site_label_4
_geom_torsion
C9 Si1 O3 C3 63.3(4)
C8 Si1 O3 C3 -56.1(4)
C4 Si1 O3 C3 -176.6(4)
C15 O5 C14 O6 3.2(8)
C15 O5 C14 O4 -177.6(4)
C13 O4 C14 O6 3.7(8)
C13 O4 C14 O5 -175.5(4)
Si1 O3 C3 C10 101.9(5)
Si1 O3 C3 C2 -137.9(4)
C11 C10 C3 O3 172.0(4)
C11 C10 C3 C2 52.2(6)
C13 C2 C3 O3 48.7(6)
C1 C2 C3 O3 178.0(4)
C13 C2 C3 C10 169.0(4)
C1 C2 C3 C10 -61.7(5)
C21 C20 C19 C24 -1.8(8)
C21 C20 C19 S1 -176.4(5)
O1 S1 C19 C24 -127.6(4)
O2 S1 C19 C24 1.4(5)
C1 S1 C19 C24 116.6(4)
O1 S1 C19 C20 47.1(5)
O2 S1 C19 C20 176.0(4)
C1 S1 C19 C20 -68.8(5)
C14 O4 C13 C2 -163.2(4)
C3 C2 C13 O4 71.9(5)
C1 C2 C13 O4 -54.8(6)
C22 C23 C24 C19 -1.0(9)
C20 C19 C24 C23 0.7(8)
S1 C19 C24 C23 175.4(4)
O3 Si1 C4 C7 -63.7(5)
C9 Si1 C4 C7 55.1(5)
C8 Si1 C4 C7 177.3(5)
O3 Si1 C4 C6 56.7(4)
C9 Si1 C4 C6 175.4(4)
C8 Si1 C4 C6 -62.4(5)
O3 Si1 C4 C5 176.1(4)
C9 Si1 C4 C5 -65.1(4)
C8 Si1 C4 C5 57.1(5)
C3 C10 C11 C12 -20.2(7)
C10 C11 C12 C1 -2.9(8)
C14 O5 C15 C17 -178.6(5)
C14 O5 C15 C18 64.1(6)
C14 O5 C15 C16 -60.1(6)
C24 C23 C22 C21 2.4(10)
C19 C20 C21 C22 3.1(9)
C23 C22 C21 C20 -3.4(9)
C11 C12 C1 C2 -7.0(8)
C11 C12 C1 S1 -127.6(5)
C13 C2 C1 C12 167.7(5)
C3 C2 C1 C12 38.8(6)
C13 C2 C1 S1 -69.6(5)
C3 C2 C1 S1 161.5(3)
O1 S1 C1 C12 -157.2(4)
O2 S1 C1 C12 73.2(4)
C19 S1 C1 C12 -41.6(4)
O1 S1 C1 C2 78.4(4)
O2 S1 C1 C2 -51.3(4)
C19 S1 C1 C2 -166.0(3)
